data_7708637
loop_
_publ_author_name
'Biancalana, Lorenzo'
'Zanda, Emanuele'
'Hadiji, Mouna'
'Zacchini, Stefano'
'Pratesi, Alessandro'
'Pampaloni, Guido'
'Dyson, Paul J.'
'Marchetti, Fabio'

_publ_section_title
;
 Role of the (pseudo)halido ligand in ruthenium(II) <i>p</i>-cymene
 \a-amino acid complexes in speciation, protein reactivity and
 cytotoxicity.
;
_journal_name_full 'Dalton transactions (Cambridge, England : 2003)'
_journal_paper_doi 10.1039/d1dt03274g
_journal_year 2021
_chemical_absolute_configuration ad
_chemical_formula_sum 'C15 H22 Br N O3 Ru'
_chemical_formula_weight 445.31
_space_group_crystal_system monoclinic
_space_group_IT_number 4
_space_group_name_Hall 'P 2yb'
_space_group_name_H-M_alt 'P 1 21 1'
_atom_sites_solution_hydrogens geom
_audit_creation_method SHELXL-2014/7
_audit_update_record
;
2021-08-23 deposited with the CCDC.	2021-10-22 downloaded from the CCDC.
;
_cell_angle_alpha 90
_cell_angle_beta 91.108(9)
_cell_angle_gamma 90
_cell_formula_units_Z 4
_cell_length_a 6.8687(15)
_cell_length_b 23.288(5)
_cell_length_c 10.082(2)
_cell_measurement_reflns_used 9682
_cell_measurement_temperature 100(2)
_cell_measurement_theta_max 33.7715
_cell_measurement_theta_min 2.207
_cell_volume 1612.4(6)
_computing_cell_refinement 'APEX3 (Bruker AXS, 2015)'
_computing_data_collection 'APEX3 (Bruker AXS, 2015)'
_computing_data_reduction 'SAINT (Bruker AXS, 2015)'
_computing_molecular_graphics 'ORTEPIII (Johnson, 1996)'
_computing_publication_material 'XCIF 2014/2 (Bruker AXS, 2014)'
_computing_structure_refinement 'SHELXL-2014/7 (Sheldrick, 2014)'
_computing_structure_solution 'SHELXT (Sheldrick, 2015)'
_diffrn_ambient_temperature 100(2)
_diffrn_measured_fraction_theta_full 1.000
_diffrn_measured_fraction_theta_max 0.959
_diffrn_measurement_device_type 'PHOTON100 area detector'
_diffrn_measurement_method 'phi and omega scans'
_diffrn_radiation_type MoK\a
_diffrn_radiation_wavelength 0.71073
_diffrn_reflns_av_R_equivalents 0.0781
_diffrn_reflns_av_unetI/netI 0.1012
_diffrn_reflns_Laue_measured_fraction_full 1.000
_diffrn_reflns_Laue_measured_fraction_max 0.959
_diffrn_reflns_limit_h_max 8
_diffrn_reflns_limit_h_min -8
_diffrn_reflns_limit_k_max 27
_diffrn_reflns_limit_k_min -27
_diffrn_reflns_limit_l_max 11
_diffrn_reflns_limit_l_min -11
_diffrn_reflns_number 10106
_diffrn_reflns_point_group_measured_fraction_full 1.000
_diffrn_reflns_point_group_measured_fraction_max 0.959
_diffrn_reflns_theta_full 25.005
_diffrn_reflns_theta_max 25.005
_diffrn_reflns_theta_min 2.020
_diffrn_source 'fine-focus sealed tube'
_exptl_absorpt_coefficient_mu 3.459
_exptl_absorpt_correction_T_max 0.7467
_exptl_absorpt_correction_T_min 0.5070
_exptl_absorpt_correction_type empirical
_exptl_absorpt_process_details
; 
 Data were corrected for Lorentz polarization and absorption
 effects (empirical absorption correction SADABS).
 R(int) =  0.1655 (selected reflections only, before parameter refinement)
 R(int) =  0.0905 (selected reflections only, after parameter refinement)
;
_exptl_crystal_colour orange
_exptl_crystal_density_diffrn 1.834
_exptl_crystal_description plate
_exptl_crystal_F_000 888
_exptl_crystal_size_max 0.190
_exptl_crystal_size_mid 0.160
_exptl_crystal_size_min 0.110
_refine_diff_density_max 2.825
_refine_diff_density_min -2.798
_refine_diff_density_rms 0.268
_refine_ls_abs_structure_details
;
 Twinning involves inversion, so Flack parameter cannot be determined
;
_refine_ls_extinction_method none
_refine_ls_goodness_of_fit_ref 1.074
_refine_ls_hydrogen_treatment constr
_refine_ls_matrix_type full
_refine_ls_number_parameters 384
_refine_ls_number_reflns 5346
_refine_ls_number_restraints 472
_refine_ls_restrained_S_all 1.111
_refine_ls_R_factor_all 0.0770
_refine_ls_R_factor_gt 0.0723
_refine_ls_shift/su_max 0.000
_refine_ls_shift/su_mean 0.000
_refine_ls_structure_factor_coef Fsqd
_refine_ls_weighting_details 'w=1/[\s^2^(Fo^2^)+(0.1251P)^2^+17.2487P] where P=(Fo^2^+2Fc^2^)/3'
_refine_ls_weighting_scheme calc
_refine_ls_wR_factor_gt 0.1959
_refine_ls_wR_factor_ref 0.2044
_reflns_Friedel_coverage 0.948
_reflns_Friedel_fraction_full 1.000
_reflns_Friedel_fraction_max 0.959
_reflns_number_gt 5084
_reflns_number_total 5346
_reflns_threshold_expression 'I > 2\s(I)'
_cod_data_source_file d1dt03274g2.cif
_cod_data_source_block 2b
_cod_original_sg_symbol_H-M 'P 21'
_cod_database_code 7708637
_shelx_shelxl_version_number 2014/7
_shelx_space_group_comment
;
The symmetry employed for this shelxl refinement is uniquely defined
by the following loop, which should always be used as a source of
symmetry information in preference to the above space-group names.
They are only intended as comments.
;
_shelx_estimated_absorpt_t_min 0.559
_shelx_estimated_absorpt_t_max 0.702

loop_
_space_group_symop_operation_xyz
'x, y, z'
'-x, y+1/2, -z'

loop_
_atom_site_label
_atom_site_type_symbol
_atom_site_fract_x
_atom_site_fract_y
_atom_site_fract_z
_atom_site_U_iso_or_equiv
_atom_site_adp_type
_atom_site_occupancy
_atom_site_site_symmetry_order
_atom_site_calc_flag
_atom_site_refinement_flags_posn
_atom_site_refinement_flags_adp
_atom_site_refinement_flags_occupancy
_atom_site_disorder_assembly
_atom_site_disorder_group
Ru1 Ru 0.8402(3) 0.54851(7) 0.8561(2) 0.0134(4) Uani 1 1 d . U . . .
Br1 Br 0.5690(4) 0.55341(11) 1.0213(3) 0.0210(6) Uani 1 1 d . . . . .
O1 O 0.701(2) 0.6147(8) 0.7475(18) 0.015(4) Uani 1 1 d . U . . .
O2 O 0.598(3) 0.7057(8) 0.761(2) 0.020(4) Uani 1 1 d . U . . .
O3 O 1.209(3) 0.7087(8) 1.095(2) 0.024(4) Uani 1 1 d D U . . .
H3 H 1.1345 0.6873 1.1382 0.036 Uiso 1 1 calc DR U . . .
N1 N 0.952(3) 0.6247(10) 0.954(2) 0.016(4) Uani 1 1 d . U . . .
H1 H 0.9684 0.6167 1.0507 0.019 Uiso 1 1 calc R U . . .
C1 C 0.696(4) 0.6647(11) 0.802(3) 0.016(4) Uani 1 1 d . U . . .
C2 C 0.805(4) 0.6746(12) 0.934(3) 0.019(4) Uani 1 1 d . U . . .
H2 H 0.7093 0.6739 1.0075 0.023 Uiso 1 1 calc R U . . .
C3 C 0.929(4) 0.7279(11) 0.947(3) 0.020(4) Uani 1 1 d . U . . .
H3A H 0.8946 0.7493 1.0285 0.024 Uiso 1 1 calc R U . . .
H3B H 0.9070 0.7534 0.8698 0.024 Uiso 1 1 calc R U . . .
C4 C 1.152(4) 0.7080(11) 0.956(2) 0.019(4) Uani 1 1 d D U . . .
H4 H 1.2374 0.7329 0.9009 0.023 Uiso 1 1 calc R U . . .
C5 C 1.137(4) 0.6477(11) 0.902(3) 0.019(4) Uani 1 1 d . U . . .
H5A H 1.1342 0.6479 0.8037 0.023 Uiso 1 1 calc R U . . .
H5B H 1.2489 0.6242 0.9332 0.023 Uiso 1 1 calc R U . . .
C11 C 0.951(4) 0.5134(11) 0.678(3) 0.016(4) Uani 1 1 d . U . . .
C12 C 1.114(4) 0.5208(11) 0.769(2) 0.012(4) Uani 1 1 d . U . . .
H12 H 1.2172 0.5496 0.7501 0.014 Uiso 1 1 calc R U . . .
C13 C 1.095(4) 0.4986(10) 0.900(3) 0.012(4) Uani 1 1 d . U . . .
H13 H 1.1874 0.5125 0.9713 0.015 Uiso 1 1 calc R U . . .
C14 C 0.939(4) 0.4633(11) 0.937(3) 0.012(4) Uani 1 1 d . U . . .
C15 C 0.782(4) 0.4570(12) 0.842(3) 0.013(4) Uani 1 1 d . U . . .
H15 H 0.6546 0.4426 0.8748 0.016 Uiso 1 1 calc R U . . .
C16 C 0.789(4) 0.4786(12) 0.708(3) 0.017(4) Uani 1 1 d . U . . .
H16 H 0.6698 0.4785 0.6497 0.020 Uiso 1 1 calc R U . . .
C17 C 0.954(4) 0.5411(12) 0.539(3) 0.027(6) Uani 1 1 d . U . . .
H17A H 1.0734 0.5639 0.5307 0.040 Uiso 1 1 calc R U . . .
H17B H 0.9514 0.5110 0.4714 0.040 Uiso 1 1 calc R U . . .
H17C H 0.8405 0.5660 0.5275 0.040 Uiso 1 1 calc R U . . .
C18 C 0.925(4) 0.4433(11) 1.075(3) 0.019(4) Uani 1 1 d . U . . .
H18 H 0.7828 0.4393 1.0916 0.023 Uiso 1 1 calc R U . . .
C19 C 1.006(5) 0.4785(13) 1.187(3) 0.023(6) Uani 1 1 d . U . . .
H19A H 0.9840 0.4586 1.2710 0.034 Uiso 1 1 calc R U . . .
H19B H 1.1462 0.4840 1.1755 0.034 Uiso 1 1 calc R U . . .
H19C H 0.9411 0.5160 1.1881 0.034 Uiso 1 1 calc R U . . .
C20 C 1.010(4) 0.3810(12) 1.081(3) 0.020(6) Uani 1 1 d . U . . .
H20A H 1.0029 0.3665 1.1721 0.030 Uiso 1 1 calc R U . . .
H20B H 0.9347 0.3560 1.0214 0.030 Uiso 1 1 calc R U . . .
H20C H 1.1465 0.3816 1.0539 0.030 Uiso 1 1 calc R U . . .
C51 C 0.161(4) 0.1903(11) 0.693(3) 0.019(4) Uani 1 1 d . U . . .
C52 C 0.309(4) 0.1702(10) 0.590(3) 0.014(4) Uani 1 1 d . U . . .
H52 H 0.2346 0.1509 0.5169 0.017 Uiso 1 1 calc R U . . .
C53 C 0.449(4) 0.1263(12) 0.648(3) 0.022(5) Uani 1 1 d . U . . .
H53A H 0.3928 0.0872 0.6455 0.026 Uiso 1 1 calc R U . . .
H53B H 0.4864 0.1359 0.7412 0.026 Uiso 1 1 calc R U . . .
C54 C 0.623(4) 0.1313(12) 0.557(3) 0.017(4) Uani 1 1 d . U . . .
H54 H 0.7416 0.1182 0.6075 0.020 Uiso 1 1 calc R U . . .
C55 C 0.638(4) 0.1969(11) 0.537(3) 0.018(4) Uani 1 1 d . U . . .
H55A H 0.7092 0.2153 0.6119 0.022 Uiso 1 1 calc R U . . .
H55B H 0.7054 0.2061 0.4534 0.022 Uiso 1 1 calc R U . . .
C61 C 0.468(4) 0.3357(12) 0.779(3) 0.020(4) Uani 1 1 d . U . . .
C62 C 0.622(4) 0.3254(12) 0.703(3) 0.017(4) Uani 1 1 d . U . . .
H62 H 0.7174 0.2951 0.7312 0.020 Uiso 1 1 calc R U . . .
C63 C 0.614(4) 0.3425(11) 0.559(3) 0.018(4) Uani 1 1 d . U . . .
H63 H 0.7072 0.3263 0.4938 0.021 Uiso 1 1 calc R U . . .
C64 C 0.450(5) 0.3767(12) 0.517(3) 0.021(4) Uani 1 1 d . U . . .
C65 C 0.313(4) 0.3908(13) 0.609(3) 0.021(5) Uani 1 1 d . U . . .
H65 H 0.1873 0.4071 0.5746 0.026 Uiso 1 1 calc R U . . .
C66 C 0.318(4) 0.3712(11) 0.741(3) 0.017(4) Uani 1 1 d . U . . .
H66 H 0.2007 0.3754 0.7976 0.021 Uiso 1 1 calc R U . . .
C67 C 0.481(4) 0.3144(12) 0.922(3) 0.022(6) Uani 1 1 d . U . . .
H67A H 0.3615 0.3243 0.9680 0.033 Uiso 1 1 calc R U . . .
H67B H 0.4984 0.2726 0.9225 0.033 Uiso 1 1 calc R U . . .
H67C H 0.5928 0.3325 0.9676 0.033 Uiso 1 1 calc R U . . .
C68 C 0.432(5) 0.3985(13) 0.372(3) 0.026(5) Uani 1 1 d . U . . .
H68 H 0.2901 0.4004 0.3476 0.031 Uiso 1 1 calc R U . . .
C69 C 0.531(5) 0.3579(14) 0.273(3) 0.029(7) Uani 1 1 d . U . . .
H69A H 0.4730 0.3196 0.2785 0.043 Uiso 1 1 calc R U . . .
H69B H 0.5133 0.3729 0.1827 0.043 Uiso 1 1 calc R U . . .
H69C H 0.6707 0.3555 0.2947 0.043 Uiso 1 1 calc R U . . .
C70 C 0.512(5) 0.4595(15) 0.371(4) 0.034(7) Uani 1 1 d . U . . .
H70A H 0.4431 0.4829 0.4361 0.051 Uiso 1 1 calc R U . . .
H70B H 0.6514 0.4587 0.3946 0.051 Uiso 1 1 calc R U . . .
H70C H 0.4940 0.4761 0.2827 0.051 Uiso 1 1 calc R U . . .
Ru2 Ru 0.3429(3) 0.29814(7) 0.6063(2) 0.0135(4) Uani 1 1 d . U . . .
Br2 Br 0.0660(4) 0.28836(10) 0.4320(3) 0.0211(6) Uani 1 1 d . . . . .
O4 O 0.177(3) 0.2448(7) 0.723(2) 0.021(4) Uani 1 1 d . U . . .
O5 O 0.061(3) 0.1564(7) 0.751(2) 0.016(4) Uani 1 1 d . U . . .
O6 O 0.606(3) 0.0986(8) 0.442(2) 0.031(5) Uani 1 1 d . U . . .
H6 H 0.5160 0.1120 0.3936 0.047 Uiso 1 1 calc DR U . . .
N2 N 0.425(3) 0.2165(9) 0.530(2) 0.009(4) Uani 1 1 d . U . . .
H2A H 0.3873 0.2169 0.4340 0.011 Uiso 1 1 calc R U . . .

loop_
_atom_site_aniso_label
_atom_site_aniso_U_11
_atom_site_aniso_U_22
_atom_site_aniso_U_33
_atom_site_aniso_U_23
_atom_site_aniso_U_13
_atom_site_aniso_U_12
Ru1 0.0072(7) 0.0038(7) 0.0294(8) -0.0008(7) 0.0021(7) 0.0009(8)
Br1 0.0085(11) 0.0104(12) 0.0442(16) -0.0013(12) 0.0060(11) -0.0015(13)
O1 0.010(7) 0.014(7) 0.020(7) 0.001(6) 0.002(6) 0.002(6)
O2 0.020(9) 0.011(8) 0.031(10) 0.004(7) 0.018(8) -0.001(7)
O3 0.015(9) 0.013(8) 0.043(10) -0.004(8) 0.007(8) -0.011(7)
N1 0.010(7) 0.009(7) 0.028(8) 0.001(6) 0.005(7) 0.002(6)
C1 0.013(8) 0.011(7) 0.024(7) 0.004(6) 0.003(7) 0.002(7)
C2 0.016(7) 0.012(7) 0.029(7) 0.004(6) 0.003(7) 0.005(6)
C3 0.017(8) 0.013(8) 0.029(8) -0.001(7) -0.004(7) 0.001(7)
C4 0.015(7) 0.014(7) 0.029(8) 0.001(7) 0.008(7) -0.005(7)
C5 0.015(8) 0.013(7) 0.030(8) -0.002(7) 0.009(7) 0.000(7)
C11 0.014(7) 0.009(7) 0.025(8) 0.003(7) 0.005(7) 0.001(7)
C12 0.011(5) 0.010(5) 0.015(5) -0.001(4) 0.003(4) 0.001(4)
C13 0.010(7) 0.006(7) 0.021(7) 0.003(6) 0.001(7) -0.002(6)
C14 0.011(5) 0.011(5) 0.016(5) 0.000(4) 0.000(4) 0.002(4)
C15 0.009(7) 0.006(7) 0.025(8) -0.006(7) -0.005(7) 0.000(6)
C16 0.014(8) 0.013(7) 0.024(8) -0.002(7) 0.001(7) 0.002(7)
C17 0.018(11) 0.015(12) 0.048(13) 0.009(11) 0.010(11) -0.006(10)
C18 0.011(8) 0.016(8) 0.029(8) -0.001(7) -0.001(7) 0.006(7)
C19 0.021(12) 0.019(12) 0.029(12) 0.000(10) 0.003(11) 0.003(10)
C20 0.017(8) 0.016(8) 0.026(8) 0.002(7) -0.006(7) 0.005(7)
C51 0.010(7) 0.014(7) 0.033(8) 0.000(7) 0.002(7) 0.002(7)
C52 0.011(7) 0.010(6) 0.022(7) 0.001(6) -0.001(6) -0.003(6)
C53 0.015(8) 0.019(8) 0.030(8) 0.003(7) -0.004(7) 0.004(7)
C54 0.015(5) 0.017(5) 0.020(5) 0.001(4) -0.001(4) 0.001(4)
C55 0.015(7) 0.017(7) 0.022(7) -0.001(7) 0.001(7) -0.001(7)
C61 0.019(8) 0.016(7) 0.027(8) -0.005(7) 0.005(7) 0.002(7)
C62 0.011(8) 0.015(7) 0.025(8) -0.004(7) -0.004(7) -0.002(7)
C63 0.017(8) 0.010(7) 0.025(8) -0.002(7) 0.009(7) -0.002(7)
C64 0.017(7) 0.015(7) 0.031(8) 0.001(6) 0.004(7) 0.000(7)
C65 0.018(8) 0.014(8) 0.032(8) -0.002(7) 0.003(7) -0.002(7)
C66 0.018(8) 0.010(7) 0.023(8) 0.001(7) 0.002(7) -0.001(7)
C67 0.026(12) 0.020(12) 0.020(11) -0.005(9) 0.006(10) -0.003(10)
C68 0.023(8) 0.023(8) 0.031(9) -0.003(8) 0.000(8) -0.001(8)
C69 0.032(13) 0.033(14) 0.023(12) -0.010(11) 0.010(11) -0.004(12)
C70 0.028(13) 0.032(14) 0.041(14) 0.003(12) 0.007(13) -0.012(12)
Ru2 0.0063(7) 0.0046(8) 0.0298(9) -0.0016(7) 0.0041(7) 0.0005(8)
Br2 0.0093(12) 0.0099(12) 0.0443(16) -0.0011(11) 0.0040(11) 0.0003(11)
O4 0.018(7) 0.011(7) 0.034(8) 0.000(6) 0.007(7) 0.003(7)
O5 0.009(8) 0.004(7) 0.036(10) 0.001(7) 0.005(8) -0.002(7)
O6 0.021(9) 0.018(9) 0.055(12) -0.005(9) 0.009(9) 0.014(7)
N2 0.007(5) 0.009(5) 0.013(5) -0.001(4) -0.002(4) 0.000(4)

loop_
_atom_type_symbol
_atom_type_description
_atom_type_scat_dispersion_real
_atom_type_scat_dispersion_imag
_atom_type_scat_source
C C 0.0033 0.0016 'International Tables Vol C Tables 4.2.6.8 and 6.1.1.4'
H H 0.0000 0.0000 'International Tables Vol C Tables 4.2.6.8 and 6.1.1.4'
Br Br -0.2901 2.4595 'International Tables Vol C Tables 4.2.6.8 and 6.1.1.4'
N N 0.0061 0.0033 'International Tables Vol C Tables 4.2.6.8 and 6.1.1.4'
O O 0.0106 0.0060 'International Tables Vol C Tables 4.2.6.8 and 6.1.1.4'
Ru Ru -1.2594 0.8363 'International Tables Vol C Tables 4.2.6.8 and 6.1.1.4'

loop_
_geom_angle_atom_site_label_1
_geom_angle_atom_site_label_2
_geom_angle_atom_site_label_3
_geom_angle
_geom_angle_site_symmetry_1
_geom_angle_site_symmetry_3
_geom_angle_publ_flag
O1 Ru1 C11 90.6(9) . . ?
O1 Ru1 C13 150.0(8) . . ?
C11 Ru1 C13 70.2(10) . . ?
O1 Ru1 N1 77.9(8) . . ?
C11 Ru1 N1 124.8(10) . . ?
C13 Ru1 N1 94.0(9) . . ?
O1 Ru1 C15 127.1(9) . . ?
C11 Ru1 C15 68.7(10) . . ?
C13 Ru1 C15 68.2(9) . . ?
N1 Ru1 C15 153.8(10) . . ?
O1 Ru1 C12 113.1(8) . . ?
C11 Ru1 C12 39.0(10) . . ?
C13 Ru1 C12 38.5(9) . . ?
N1 Ru1 C12 97.2(9) . . ?
C15 Ru1 C12 80.9(10) . . ?
O1 Ru1 C16 97.0(9) . . ?
C11 Ru1 C16 37.9(10) . . ?
C13 Ru1 C16 82.0(10) . . ?
N1 Ru1 C16 162.4(10) . . ?
C15 Ru1 C16 38.2(10) . . ?
C12 Ru1 C16 69.1(10) . . ?
O1 Ru1 C14 164.8(9) . . ?
C11 Ru1 C14 81.7(10) . . ?
C13 Ru1 C14 37.3(9) . . ?
N1 Ru1 C14 117.2(9) . . ?
C15 Ru1 C14 37.8(10) . . ?
C12 Ru1 C14 68.2(9) . . ?
C16 Ru1 C14 68.9(10) . . ?
O1 Ru1 Br1 88.7(5) . . ?
C11 Ru1 Br1 148.8(8) . . ?
C13 Ru1 Br1 119.8(7) . . ?
N1 Ru1 Br1 85.5(6) . . ?
C15 Ru1 Br1 87.2(8) . . ?
C12 Ru1 Br1 158.1(7) . . ?
C16 Ru1 Br1 111.4(7) . . ?
C14 Ru1 Br1 91.2(7) . . ?
C1 O1 Ru1 117.1(16) . . ?
C4 O3 H3 109.5 . . ?
C5 N1 C2 104(2) . . ?
C5 N1 Ru1 115.7(17) . . ?
C2 N1 Ru1 109.6(17) . . ?
C5 N1 H1 109.1 . . ?
C2 N1 H1 109.1 . . ?
Ru1 N1 H1 109.1 . . ?
O2 C1 O1 125(3) . . ?
O2 C1 C2 115(2) . . ?
O1 C1 C2 119(2) . . ?
C3 C2 C1 118(2) . . ?
C3 C2 N1 104(2) . . ?
C1 C2 N1 108(2) . . ?
C3 C2 H2 109.0 . . ?
C1 C2 H2 109.0 . . ?
N1 C2 H2 109.0 . . ?
C2 C3 C4 108(2) . . ?
C2 C3 H3A 110.2 . . ?
C4 C3 H3A 110.2 . . ?
C2 C3 H3B 110.2 . . ?
C4 C3 H3B 110.2 . . ?
H3A C3 H3B 108.5 . . ?
O3 C4 C5 112(2) . . ?
O3 C4 C3 107(2) . . ?
C5 C4 C3 101(2) . . ?
O3 C4 H4 112.1 . . ?
C5 C4 H4 112.1 . . ?
C3 C4 H4 112.1 . . ?
N1 C5 C4 105(2) . . ?
N1 C5 H5A 110.7 . . ?
C4 C5 H5A 110.7 . . ?
N1 C5 H5B 110.7 . . ?
C4 C5 H5B 110.7 . . ?
H5A C5 H5B 108.8 . . ?
C16 C11 C12 122(2) . . ?
C16 C11 C17 117(3) . . ?
C12 C11 C17 120(2) . . ?
C16 C11 Ru1 75.1(16) . . ?
C12 C11 Ru1 72.6(15) . . ?
C17 C11 Ru1 128.0(19) . . ?
C13 C12 C11 118(2) . . ?
C13 C12 Ru1 69.2(14) . . ?
C11 C12 Ru1 68.3(14) . . ?
C13 C12 H12 120.0 . . ?
C11 C12 H12 120.0 . . ?
Ru1 C12 H12 120.0 . . ?
C14 C13 C12 123(2) . . ?
C14 C13 Ru1 75.3(15) . . ?
C12 C13 Ru1 72.4(14) . . ?
C14 C13 H13 118.5 . . ?
C12 C13 H13 118.5 . . ?
Ru1 C13 H13 118.5 . . ?
C13 C14 C15 117(2) . . ?
C13 C14 C18 120(3) . . ?
C15 C14 C18 122(3) . . ?
C13 C14 Ru1 67.4(14) . . ?
C15 C14 Ru1 68.4(15) . . ?
C18 C14 Ru1 126.9(19) . . ?
C14 C15 C16 124(3) . . ?
C14 C15 Ru1 73.8(15) . . ?
C16 C15 Ru1 73.1(16) . . ?
C14 C15 H15 117.8 . . ?
C16 C15 H15 117.8 . . ?
Ru1 C15 H15 117.8 . . ?
C11 C16 C15 116(3) . . ?
C11 C16 Ru1 67.1(15) . . ?
C15 C16 Ru1 68.7(15) . . ?
C11 C16 H16 120.9 . . ?
C15 C16 H16 120.9 . . ?
Ru1 C16 H16 120.9 . . ?
C11 C17 H17A 109.5 . . ?
C11 C17 H17B 109.5 . . ?
H17A C17 H17B 109.5 . . ?
C11 C17 H17C 109.5 . . ?
H17A C17 H17C 109.5 . . ?
H17B C17 H17C 109.5 . . ?
C14 C18 C19 121(3) . . ?
C14 C18 C20 108(2) . . ?
C19 C18 C20 110(2) . . ?
C14 C18 H18 105.8 . . ?
C19 C18 H18 105.8 . . ?
C20 C18 H18 105.8 . . ?
C18 C19 H19A 109.5 . . ?
C18 C19 H19B 109.5 . . ?
H19A C19 H19B 109.5 . . ?
C18 C19 H19C 109.5 . . ?
H19A C19 H19C 109.5 . . ?
H19B C19 H19C 109.5 . . ?
C18 C20 H20A 109.5 . . ?
C18 C20 H20B 109.5 . . ?
H20A C20 H20B 109.5 . . ?
C18 C20 H20C 109.5 . . ?
H20A C20 H20C 109.5 . . ?
H20B C20 H20C 109.5 . . ?
O5 C51 O4 124(3) . . ?
O5 C51 C52 121(2) . . ?
O4 C51 C52 114(2) . . ?
N2 C52 C53 108(2) . . ?
N2 C52 C51 115(2) . . ?
C53 C52 C51 112(2) . . ?
N2 C52 H52 107.3 . . ?
C53 C52 H52 107.3 . . ?
C51 C52 H52 107.3 . . ?
C52 C53 C54 102(2) . . ?
C52 C53 H53A 111.3 . . ?
C54 C53 H53A 111.3 . . ?
C52 C53 H53B 111.3 . . ?
C54 C53 H53B 111.3 . . ?
H53A C53 H53B 109.2 . . ?
O6 C54 C53 114(2) . . ?
O6 C54 C55 116(2) . . ?
C53 C54 C55 102(2) . . ?
O6 C54 H54 108.1 . . ?
C53 C54 H54 108.1 . . ?
C55 C54 H54 108.1 . . ?
N2 C55 C54 103(2) . . ?
N2 C55 H55A 111.1 . . ?
C54 C55 H55A 111.1 . . ?
N2 C55 H55B 111.1 . . ?
C54 C55 H55B 111.1 . . ?
H55A C55 H55B 109.1 . . ?
C62 C61 C66 123(3) . . ?
C62 C61 C67 117(3) . . ?
C66 C61 C67 120(3) . . ?
C62 C61 Ru2 76.3(16) . . ?
C66 C61 Ru2 74.0(17) . . ?
C67 C61 Ru2 131(2) . . ?
C61 C62 C63 120(2) . . ?
C61 C62 Ru2 67.7(17) . . ?
C63 C62 Ru2 68.8(14) . . ?
C61 C62 H62 118.5 . . ?
C63 C62 H62 118.5 . . ?
Ru2 C62 H62 118.5 . . ?
C64 C63 C62 116(2) . . ?
C64 C63 Ru2 70.1(16) . . ?
C62 C63 Ru2 71.5(14) . . ?
C64 C63 H63 121.5 . . ?
C62 C63 H63 121.5 . . ?
Ru2 C63 H63 121.5 . . ?
C65 C64 C63 118(3) . . ?
C65 C64 C68 121(3) . . ?
C63 C64 C68 121(3) . . ?
C65 C64 Ru2 71.3(17) . . ?
C63 C64 Ru2 71.4(15) . . ?
C68 C64 Ru2 130(2) . . ?
C64 C65 C66 124(3) . . ?
C64 C65 Ru2 71.8(17) . . ?
C66 C65 Ru2 71.8(17) . . ?
C64 C65 H65 117.0 . . ?
C66 C65 H65 117.0 . . ?
Ru2 C65 H65 117.0 . . ?
C61 C66 C65 118(3) . . ?
C61 C66 Ru2 68.9(16) . . ?
C65 C66 Ru2 70.5(16) . . ?
C61 C66 H66 120.4 . . ?
C65 C66 H66 120.4 . . ?
Ru2 C66 H66 120.4 . . ?
C61 C67 H67A 109.5 . . ?
C61 C67 H67B 109.5 . . ?
H67A C67 H67B 109.5 . . ?
C61 C67 H67C 109.5 . . ?
H67A C67 H67C 109.5 . . ?
H67B C67 H67C 109.5 . . ?
C70 C68 C69 114(3) . . ?
C70 C68 C64 107(3) . . ?
C69 C68 C64 112(3) . . ?
C70 C68 H68 107.9 . . ?
C69 C68 H68 107.9 . . ?
C64 C68 H68 107.9 . . ?
C68 C69 H69A 109.5 . . ?
C68 C69 H69B 109.5 . . ?
H69A C69 H69B 109.5 . . ?
C68 C69 H69C 109.5 . . ?
H69A C69 H69C 109.5 . . ?
H69B C69 H69C 109.5 . . ?
C68 C70 H70A 109.5 . . ?
C68 C70 H70B 109.5 . . ?
H70A C70 H70B 109.5 . . ?
C68 C70 H70C 109.5 . . ?
H70A C70 H70C 109.5 . . ?
H70B C70 H70C 109.5 . . ?
O4 Ru2 C61 89.9(10) . . ?
O4 Ru2 N2 79.7(8) . . ?
C61 Ru2 N2 124.0(10) . . ?
O4 Ru2 C65 122.5(9) . . ?
C61 Ru2 C65 67.4(11) . . ?
N2 Ru2 C65 156.8(10) . . ?
O4 Ru2 C64 159.3(9) . . ?
C61 Ru2 C64 81.8(11) . . ?
N2 Ru2 C64 120.6(9) . . ?
C65 Ru2 C64 36.9(11) . . ?
O4 Ru2 C66 93.6(9) . . ?
C61 Ru2 C66 37.1(11) . . ?
N2 Ru2 C66 160.5(9) . . ?
C65 Ru2 C66 37.7(11) . . ?
C64 Ru2 C66 68.5(10) . . ?
O4 Ru2 C63 152.5(10) . . ?
C61 Ru2 C63 69.6(11) . . ?
N2 Ru2 C63 96.3(9) . . ?
C65 Ru2 C63 67.3(11) . . ?
C64 Ru2 C63 38.5(11) . . ?
C66 Ru2 C63 81.1(10) . . ?
O4 Ru2 C62 113.8(9) . . ?
C61 Ru2 C62 35.9(10) . . ?
N2 Ru2 C62 100.3(9) . . ?
C65 Ru2 C62 77.9(11) . . ?
C64 Ru2 C62 69.2(11) . . ?
C66 Ru2 C62 65.5(10) . . ?
C63 Ru2 C62 39.7(10) . . ?
O4 Ru2 Br2 85.8(6) . . ?
C61 Ru2 Br2 151.8(8) . . ?
N2 Ru2 Br2 82.7(6) . . ?
C65 Ru2 Br2 91.6(8) . . ?
C64 Ru2 Br2 92.5(8) . . ?
C66 Ru2 Br2 115.3(8) . . ?
C63 Ru2 Br2 120.9(8) . . ?
C62 Ru2 Br2 160.4(7) . . ?
C51 O4 Ru2 119.5(18) . . ?
C54 O6 H6 109.5 . . ?
C52 N2 C55 107(2) . . ?
C52 N2 Ru2 110.8(16) . . ?
C55 N2 Ru2 120.6(16) . . ?
C52 N2 H2A 105.9 . . ?
C55 N2 H2A 105.9 . . ?
Ru2 N2 H2A 105.9 . . ?

loop_
_geom_bond_atom_site_label_1
_geom_bond_atom_site_label_2
_geom_bond_distance
_geom_bond_site_symmetry_2
_geom_bond_publ_flag
Ru1 O1 2.108(18) . ?
Ru1 C11 2.13(3) . ?
Ru1 C13 2.14(2) . ?
Ru1 N1 2.16(2) . ?
Ru1 C15 2.17(3) . ?
Ru1 C12 2.18(2) . ?
Ru1 C16 2.23(3) . ?
Ru1 C14 2.24(3) . ?
Ru1 Br1 2.525(3) . ?
O1 C1 1.29(3) . ?
O2 C1 1.24(3) . ?
O3 C4 1.46(2) . ?
O3 H3 0.8400 . ?
N1 C5 1.49(4) . ?
N1 C2 1.55(3) . ?
N1 H1 1.0000 . ?
C1 C2 1.53(4) . ?
C2 C3 1.51(4) . ?
C2 H2 1.0000 . ?
C3 C4 1.60(4) . ?
C3 H3A 0.9900 . ?
C3 H3B 0.9900 . ?
C4 C5 1.51(4) . ?
C4 H4 1.0000 . ?
C5 H5A 0.9900 . ?
C5 H5B 0.9900 . ?
C11 C16 1.42(4) . ?
C11 C12 1.44(4) . ?
C11 C17 1.54(4) . ?
C12 C13 1.43(4) . ?
C12 H12 1.0000 . ?
C13 C14 1.41(4) . ?
C13 H13 1.0000 . ?
C14 C15 1.43(4) . ?
C14 C18 1.47(4) . ?
C15 C16 1.44(4) . ?
C15 H15 1.0000 . ?
C16 H16 1.0000 . ?
C17 H17A 0.9800 . ?
C17 H17B 0.9800 . ?
C17 H17C 0.9800 . ?
C18 C19 1.50(4) . ?
C18 C20 1.56(4) . ?
C18 H18 1.0000 . ?
C19 H19A 0.9800 . ?
C19 H19B 0.9800 . ?
C19 H19C 0.9800 . ?
C20 H20A 0.9800 . ?
C20 H20B 0.9800 . ?
C20 H20C 0.9800 . ?
C51 O5 1.21(3) . ?
C51 O4 1.31(3) . ?
C51 C52 1.54(4) . ?
C52 N2 1.48(3) . ?
C52 C53 1.51(4) . ?
C52 H52 1.0000 . ?
C53 C54 1.52(4) . ?
C53 H53A 0.9900 . ?
C53 H53B 0.9900 . ?
C54 O6 1.39(3) . ?
C54 C55 1.55(4) . ?
C54 H54 1.0000 . ?
C55 N2 1.53(4) . ?
C55 H55A 0.9900 . ?
C55 H55B 0.9900 . ?
C61 C62 1.35(4) . ?
C61 C66 1.37(4) . ?
C61 C67 1.52(4) . ?
C61 Ru2 2.12(3) . ?
C62 C63 1.50(4) . ?
C62 Ru2 2.23(3) . ?
C62 H62 1.0000 . ?
C63 C64 1.44(4) . ?
C63 Ru2 2.19(3) . ?
C63 H63 1.0000 . ?
C64 C65 1.37(4) . ?
C64 C68 1.55(4) . ?
C64 Ru2 2.17(3) . ?
C65 C66 1.41(4) . ?
C65 Ru2 2.17(3) . ?
C65 H65 1.0000 . ?
C66 Ru2 2.19(3) . ?
C66 H66 1.0000 . ?
C67 H67A 0.9800 . ?
C67 H67B 0.9800 . ?
C67 H67C 0.9800 . ?
C68 C70 1.53(5) . ?
C68 C69 1.55(4) . ?
C68 H68 1.0000 . ?
C69 H69A 0.9800 . ?
C69 H69B 0.9800 . ?
C69 H69C 0.9800 . ?
C70 H70A 0.9800 . ?
C70 H70B 0.9800 . ?
C70 H70C 0.9800 . ?
Ru2 O4 2.07(2) . ?
Ru2 N2 2.13(2) . ?
Ru2 Br2 2.574(3) . ?
O6 H6 0.8400 . ?
N2 H2A 1.0000 . ?

loop_
_geom_hbond_atom_site_label_D
_geom_hbond_atom_site_label_H
_geom_hbond_atom_site_label_A
_geom_hbond_distance_DH
_geom_hbond_distance_HA
_geom_hbond_distance_DA
_geom_hbond_angle_DHA
_geom_hbond_site_symmetry_A
O3 H3 O5 0.84 1.90 2.72(2) 165.8 2_657
N1 H1 O5 1.00 2.21 3.07(3) 142.6 2_657
C3 H3A O4 0.99 2.56 3.44(4) 147.1 2_657
C5 H5B Br1 0.99 2.87 3.86(3) 178.5 1_655
C53 H53B Br1 0.99 3.10 3.74(3) 123.9 2_647
O6 H6 O1 0.84 2.04 2.84(3) 159.4 2_646
N2 H2A O2 1.00 1.98 2.95(3) 160.4 2_646

loop_
_geom_torsion_atom_site_label_1
_geom_torsion_atom_site_label_2
_geom_torsion_atom_site_label_3
_geom_torsion_atom_site_label_4
_geom_torsion
_geom_torsion_site_symmetry_1
_geom_torsion_site_symmetry_2
_geom_torsion_site_symmetry_3
_geom_torsion_site_symmetry_4
_geom_torsion_publ_flag
Ru1 O1 C1 O2 -169(2) . . . . ?
Ru1 O1 C1 C2 5(3) . . . . ?
O2 C1 C2 C3 -51(3) . . . . ?
O1 C1 C2 C3 134(3) . . . . ?
O2 C1 C2 N1 -168(2) . . . . ?
O1 C1 C2 N1 17(3) . . . . ?
C5 N1 C2 C3 -31(3) . . . . ?
Ru1 N1 C2 C3 -155.0(18) . . . . ?
C5 N1 C2 C1 95(2) . . . . ?
Ru1 N1 C2 C1 -29(2) . . . . ?
C1 C2 C3 C4 -112(3) . . . . ?
N1 C2 C3 C4 7(3) . . . . ?
C2 C3 C4 O3 -99(2) . . . . ?
C2 C3 C4 C5 18(3) . . . . ?
C2 N1 C5 C4 44(3) . . . . ?
Ru1 N1 C5 C4 163.8(16) . . . . ?
O3 C4 C5 N1 76(3) . . . . ?
C3 C4 C5 N1 -37(2) . . . . ?
C16 C11 C12 C13 -9(4) . . . . ?
C17 C11 C12 C13 174(2) . . . . ?
Ru1 C11 C12 C13 50(2) . . . . ?
C16 C11 C12 Ru1 -59(2) . . . . ?
C17 C11 C12 Ru1 124(2) . . . . ?
C11 C12 C13 C14 9(4) . . . . ?
Ru1 C12 C13 C14 59(2) . . . . ?
C11 C12 C13 Ru1 -50(2) . . . . ?
C12 C13 C14 C15 -9(4) . . . . ?
Ru1 C13 C14 C15 49(2) . . . . ?
C12 C13 C14 C18 -178(2) . . . . ?
Ru1 C13 C14 C18 -121(2) . . . . ?
C12 C13 C14 Ru1 -57(2) . . . . ?
C13 C14 C15 C16 8(4) . . . . ?
C18 C14 C15 C16 177(2) . . . . ?
Ru1 C14 C15 C16 56(2) . . . . ?
C13 C14 C15 Ru1 -48(2) . . . . ?
C18 C14 C15 Ru1 121(3) . . . . ?
C12 C11 C16 C15 8(4) . . . . ?
C17 C11 C16 C15 -175(2) . . . . ?
Ru1 C11 C16 C15 -50(2) . . . . ?
C12 C11 C16 Ru1 58(2) . . . . ?
C17 C11 C16 Ru1 -125(2) . . . . ?
C14 C15 C16 C11 -8(4) . . . . ?
Ru1 C15 C16 C11 49(2) . . . . ?
C14 C15 C16 Ru1 -57(2) . . . . ?
C13 C14 C18 C19 30(4) . . . . ?
C15 C14 C18 C19 -139(3) . . . . ?
Ru1 C14 C18 C19 -53(4) . . . . ?
C13 C14 C18 C20 -98(3) . . . . ?
C15 C14 C18 C20 93(3) . . . . ?
Ru1 C14 C18 C20 179.2(19) . . . . ?
O5 C51 C52 N2 -178(2) . . . . ?
O4 C51 C52 N2 -8(3) . . . . ?
O5 C51 C52 C53 -55(4) . . . . ?
O4 C51 C52 C53 116(3) . . . . ?
N2 C52 C53 C54 -30(3) . . . . ?
C51 C52 C53 C54 -158(2) . . . . ?
C52 C53 C54 O6 -85(3) . . . . ?
C52 C53 C54 C55 41(3) . . . . ?
O6 C54 C55 N2 88(3) . . . . ?
C53 C54 C55 N2 -37(2) . . . . ?
C66 C61 C62 C63 -13(4) . . . . ?
C67 C61 C62 C63 177(2) . . . . ?
Ru2 C61 C62 C63 47(2) . . . . ?
C66 C61 C62 Ru2 -60(3) . . . . ?
C67 C61 C62 Ru2 130(3) . . . . ?
C61 C62 C63 C64 9(4) . . . . ?
Ru2 C62 C63 C64 55(2) . . . . ?
C61 C62 C63 Ru2 -47(2) . . . . ?
C62 C63 C64 C65 -1(4) . . . . ?
Ru2 C63 C64 C65 55(2) . . . . ?
C62 C63 C64 C68 178(3) . . . . ?
Ru2 C63 C64 C68 -126(3) . . . . ?
C62 C63 C64 Ru2 -56(2) . . . . ?
C63 C64 C65 C66 -4(4) . . . . ?
C68 C64 C65 C66 178(3) . . . . ?
Ru2 C64 C65 C66 52(3) . . . . ?
C63 C64 C65 Ru2 -55(2) . . . . ?
C68 C64 C65 Ru2 126(3) . . . . ?
C62 C61 C66 C65 9(4) . . . . ?
C67 C61 C66 C65 179(3) . . . . ?
Ru2 C61 C66 C65 -53(2) . . . . ?
C62 C61 C66 Ru2 62(3) . . . . ?
C67 C61 C66 Ru2 -129(3) . . . . ?
C64 C65 C66 C61 0(4) . . . . ?
Ru2 C65 C66 C61 52(2) . . . . ?
C64 C65 C66 Ru2 -52(3) . . . . ?
C65 C64 C68 C70 82(4) . . . . ?
C63 C64 C68 C70 -96(3) . . . . ?
Ru2 C64 C68 C70 173(2) . . . . ?
C65 C64 C68 C69 -153(3) . . . . ?
C63 C64 C68 C69 29(4) . . . . ?
Ru2 C64 C68 C69 -62(4) . . . . ?
O5 C51 O4 Ru2 -177(2) . . . . ?
C52 C51 O4 Ru2 13(3) . . . . ?
C53 C52 N2 C55 7(3) . . . . ?
C51 C52 N2 C55 132(2) . . . . ?
C53 C52 N2 Ru2 -126.2(19) . . . . ?
C51 C52 N2 Ru2 -1(3) . . . . ?
C54 C55 N2 C52 19(3) . . . . ?
C54 C55 N2 Ru2 146.4(16) . . . . ?
